data_2100893
loop_
_publ_author_name
'Koh, L.-L.'
'Lam, Y.'
'Sim, K. Y.'
'Huang, H. H.'

_publ_section_title
;
 Structures of <i>meso</i>- and (+-)-1,2-dinitro-1,2-diphenylethane and
 2,3-dinitro-2,3-diphenylbutane
;
_journal_issue 1
_journal_name_full 'Acta Crystallographica Section B'
_journal_page_first 116
_journal_page_last 123
_journal_paper_doi 10.1107/S0108768192007328
_journal_volume 49
_journal_year 1993
_chemical_formula_sum 'C14 H12 N2 O4'
_chemical_formula_weight 272.3
_space_group_IT_number 14
_space_group_name_Hall '-P 2yn'
_space_group_name_H-M_alt 'P 1 21/n 1'
_symmetry_cell_setting monoclinic
_symmetry_space_group_name_Hall '-P 2yn'
_symmetry_space_group_name_H-M 'P 1 21/n 1'
_cell_angle_alpha 90
_cell_angle_beta 90.51(2)
_cell_angle_gamma 90
_cell_formula_units_Z 2
_cell_length_a 5.597(3)
_cell_length_b 8.185(4)
_cell_length_c 14.389(6)
_cell_volume 659.2(6)
_diffrn_radiation_type Mo
_diffrn_radiation_wavelength 0.71069
_exptl_absorpt_coefficient_mu 0.096
_exptl_crystal_density_diffrn 1.372
_exptl_crystal_F_000 284
_cod_data_source_file hl1009.cif
_cod_data_source_block hl1009a
_cod_database_code 2100893

loop_
_space_group_symop_id
_space_group_symop_operation_xyz
1 x,y,z
2 -x+1/2,y+1/2,-z+1/2
3 -x,-y,-z
4 x+1/2,-y+1/2,z+1/2

loop_
_atom_site_label
_atom_site_fract_x
_atom_site_fract_y
_atom_site_fract_z
_atom_site_U_iso_or_equiv
N1 .1698(6) -.1986(3) .0003(2) .0650(10)
O1 .0414(5) -.3120(3) -.0031(3) .1080(10)
O2 .3824(5) -.2035(3) .0002(2) .0970(10)
C1 .1026(15) -.0213(12) .0312(7) .055(2)
C1X -.030(3) -.070(2) .0311(13) .054(4)
C1Y .103(3) -.022(2) -.0323(12) .053(4)
C1Z -.029(5) -.070(3) -.0338(19) .058(6)
C11 .0091(8) -.0073(5) .1339(3) .087(2)
C12 -.1716(7) -.0818(5) .1811(3) .087(2)
C13 -.1763(7) -.0816(5) .2746(3) .084(2)
C14 -.0010(8) -.055(5) .3240(3) .083(2)
C15 .1781(7) .0693(4) .2775(3) .085(2)
C16 .1844(7) .0684(4) .1846(3) .088(2)

loop_
_geom_angle_atom_site_label_1
_geom_angle_atom_site_label_2
_geom_angle_atom_site_label_3
_geom_angle
O1 N1 C1 126.6(4)
O1 N1 C1X 95.8(7)
O1 N1 C1Y 124.9(6)
O1 N1 C1Z 94.7(10)
C12 C11 C1 133.3(5)
C12 C11 C1X 102.8(7)
C12 C11 C1Y 103.7(6)
C12 C11 C1Z 133.7(10)
O1 N1 O2 125.8(3)
O2 N1 C1 105.9(4)
O2 N1 C1X 136.4(7)
O2 N1 C1Y 105.5(6)
O2 N1 C1Z 135.4(10)
C16 C11 C1 106.9(5)
C16 C11 C1X 137.9(7)
C16 C11 C1Y 133.7(7)
C16 C11 C1Z 104.4(10)

loop_
_geom_bond_atom_site_label_1
_geom_bond_atom_site_label_2
_geom_bond_distance
C1 C1A 1.493(18)
C1Y C1YA 1.53(3)
C1 C11 1.577(10)
C1Y C11A 1.604(17)
N1 C1 1.564(10)
N1 C1Y 1.562(17)
N1 O1 1.174(4)
C1X C1XA 1.50(4)
C1Z C1ZA 1.54(6)
C1X C11 1.581(19)
C1Z C11A 1.579(17)
N1 C1X 1.599(18)
N1 C1Z 1.61(3)
N1 O2 1.191(4)
